data_7251489
loop_
_publ_author_name
'Joshi, Kirthi'
'Sangwan, Shruti'
'Jose, K. V. Jovan'
'Agarwal, Vipin.'
'Nangia, Ashwini K.'

_publ_section_title
;
 Solid-state conformations of pharmaceutical polymorphs in solution:
 validation and invalidation by NMR.
;
_journal_issue 8
_journal_name_full CrystEngComm
_journal_page_first 1339
_journal_page_last 1350
_journal_paper_doi 10.1039/D5CE01120E
_journal_volume 28
_journal_year 2026
_chemical_absolute_configuration syn
_chemical_formula_moiety 'C17 H21 N3 O S'
_chemical_formula_sum 'C17 H21 N3 O S'
_chemical_formula_weight 315.43
_space_group_crystal_system monoclinic
_space_group_IT_number 9
_space_group_name_Hall 'C -2yc'
_space_group_name_H-M_alt 'C 1 c 1'
_atom_sites_solution_hydrogens geom
_audit_creation_date 2025-02-26
_audit_creation_method
;
Olex2 1.2
(compiled 2018.05.29 svn.r3508 for OlexSys, GUI svn.r5506)
;
_audit_update_record
;
2025-03-13 deposited with the CCDC.	2026-01-09 downloaded from the CCDC.
;
_cell_angle_alpha 90
_cell_angle_beta 114.4820(10)
_cell_angle_gamma 90
_cell_formula_units_Z 4
_cell_length_a 13.9971(4)
_cell_length_b 16.3389(5)
_cell_length_c 7.7318(2)
_cell_measurement_reflns_used 3378
_cell_measurement_temperature 296(2)
_cell_measurement_theta_max 0.975
_cell_measurement_theta_min 0.928
_cell_volume 1609.26(8)
_computing_molecular_graphics 'Olex2 (Dolomanov et al., 2009)'
_computing_publication_material 'Olex2 (Dolomanov et al., 2009)'
_computing_structure_refinement 'ShelXL (Sheldrick, 2015)'
_diffrn_ambient_temperature 296.0
_diffrn_measured_fraction_theta_full 0.999
_diffrn_measured_fraction_theta_max 0.998
_diffrn_measurement_device_type 'Bruker APEX-II CCD'
_diffrn_radiation_type MoK\a
_diffrn_radiation_wavelength 0.71073
_diffrn_reflns_av_R_equivalents 0.0378
_diffrn_reflns_av_unetI/netI 0.0310
_diffrn_reflns_Laue_measured_fraction_full 0.999
_diffrn_reflns_Laue_measured_fraction_max 0.998
_diffrn_reflns_limit_h_max 17
_diffrn_reflns_limit_h_min -18
_diffrn_reflns_limit_k_max 21
_diffrn_reflns_limit_k_min -21
_diffrn_reflns_limit_l_max 10
_diffrn_reflns_limit_l_min -10
_diffrn_reflns_number 14947
_diffrn_reflns_point_group_measured_fraction_full 0.992
_diffrn_reflns_point_group_measured_fraction_max 0.986
_diffrn_reflns_theta_full 25.242
_diffrn_reflns_theta_max 27.496
_diffrn_reflns_theta_min 2.027
_exptl_absorpt_coefficient_mu 0.207
_exptl_absorpt_correction_T_max 0.975
_exptl_absorpt_correction_T_min 0.928
_exptl_absorpt_correction_type none
_exptl_crystal_colour 'metallic light yellow'
_exptl_crystal_colour_lustre metallic
_exptl_crystal_colour_modifier light
_exptl_crystal_colour_primary yellow
_exptl_crystal_density_diffrn 1.302
_exptl_crystal_description plate
_exptl_crystal_F_000 672
_exptl_crystal_preparation ethanol
_exptl_crystal_recrystallization_method 'during synthesis'
_exptl_crystal_size_max 0.36
_exptl_crystal_size_mid 0.24
_exptl_crystal_size_min 0.12
_refine_diff_density_max 0.614
_refine_diff_density_min -0.491
_refine_diff_density_rms 0.141
_refine_ls_abs_structure_details
;
 Flack x determined using 1520 quotients [(I+)-(I-)]/[(I+)+(I-)]
 (Parsons, Flack and Wagner, Acta Cryst. B69 (2013) 249-259).
;
_refine_ls_abs_structure_Flack 0.10(2)
_refine_ls_extinction_method none
_refine_ls_goodness_of_fit_ref 1.134
_refine_ls_hydrogen_treatment constr
_refine_ls_matrix_type full
_refine_ls_number_parameters 201
_refine_ls_number_reflns 3636
_refine_ls_number_restraints 2
_refine_ls_restrained_S_all 1.133
_refine_ls_R_factor_all 0.0629
_refine_ls_R_factor_gt 0.0598
_refine_ls_shift/su_max 0.000
_refine_ls_shift/su_mean 0.000
_refine_ls_structure_factor_coef Fsqd
_refine_ls_weighting_details 'w=1/[\s^2^(Fo^2^)+(0.0921P)^2^+0.7105P] where P=(Fo^2^+2Fc^2^)/3'
_refine_ls_weighting_scheme calc
_refine_ls_wR_factor_gt 0.1492
_refine_ls_wR_factor_ref 0.1518
_reflns_Friedel_coverage 0.971
_reflns_Friedel_fraction_full 0.984
_reflns_Friedel_fraction_max 0.974
_reflns_number_gt 3378
_reflns_number_total 3636
_reflns_threshold_expression 'I > 2\s(I)'
_cod_data_source_file d5ce01120e2.cif
_cod_data_source_block crystalb
_cod_depositor_comments 'Adding full bibliography for 7251488--7251490.cif.'
_cod_database_code 7251489
_shelx_shelxl_version_number 2014/7
_shelx_space_group_comment
;
The symmetry employed for this shelxl refinement is uniquely defined
by the following loop, which should always be used as a source of
symmetry information in preference to the above space-group names.
They are only intended as comments.
;
_shelx_estimated_absorpt_t_max 0.976
_shelx_estimated_absorpt_t_min 0.929
_olex2_refinement_description
;
1. Fixed Uiso
 At 1.2 times of:
  All C(H) groups, All C(H,H) groups
 At 1.5 times of:
  All C(H,H,H) groups
2.a Secondary CH2 refined with riding coordinates:
 C4(H4A,H4B), C1(H1A,H1B), C3(H3A,H3B), C5(H5A,H5B), C2(H2A,H2B)
2.b Aromatic/amide H refined with riding coordinates:
 C12(H12), C14(H14), C15(H15), C11(H11), C9(H9)
2.c Idealised Me refined as rotating group:
 C16(H16A,H16B,H16C), C17(H17A,H17B,H17C)
;
_olex2_submission_special_instructions 'No special instructions were received'

loop_
_space_group_symop_operation_xyz
'x, y, z'
'x, -y, z+1/2'
'x+1/2, y+1/2, z'
'x+1/2, -y+1/2, z+1/2'

loop_
_atom_site_label
_atom_site_type_symbol
_atom_site_fract_x
_atom_site_fract_y
_atom_site_fract_z
_atom_site_U_iso_or_equiv
_atom_site_adp_type
_atom_site_occupancy
_atom_site_site_symmetry_order
_atom_site_calc_flag
_atom_site_refinement_flags_posn
_atom_site_refinement_flags_adp
_atom_site_refinement_flags_occupancy
_atom_site_disorder_assembly
_atom_site_disorder_group
S1 S 0.61782(8) 0.55151(5) 0.64506(13) 0.0474(3) Uani 1 1 d . . . . .
N3 N 0.1290(3) 0.4223(2) 0.0714(5) 0.0511(8) Uani 1 1 d . . . . .
C13 C 0.2340(3) 0.4138(2) 0.1869(5) 0.0393(8) Uani 1 1 d . . . . .
O1 O 0.7694(3) 0.3552(2) 0.8516(6) 0.0727(11) Uani 1 1 d . . . . .
N2 N 0.7990(3) 0.4927(2) 0.8925(6) 0.0509(9) Uani 1 1 d . . . . .
C8 C 0.6304(4) 0.4457(2) 0.6636(7) 0.0430(9) Uani 1 1 d . . . . .
C12 C 0.2732(3) 0.3422(2) 0.2955(6) 0.0441(8) Uani 1 1 d . . . . .
H12 H 0.2280 0.2989 0.2851 0.053 Uiso 1 1 calc R . . . .
C14 C 0.3068(3) 0.4763(3) 0.2026(6) 0.0446(8) Uani 1 1 d . . . . .
H14 H 0.2844 0.5231 0.1281 0.053 Uiso 1 1 calc R . . . .
C15 C 0.4107(3) 0.4687(3) 0.3272(6) 0.0424(8) Uani 1 1 d . . . . .
H15 H 0.4569 0.5110 0.3357 0.051 Uiso 1 1 calc R . . . .
C11 C 0.3772(3) 0.3360(2) 0.4159(6) 0.0426(8) Uani 1 1 d . . . . .
H11 H 0.4011 0.2876 0.4835 0.051 Uiso 1 1 calc R . . . .
C7 C 0.7392(3) 0.4254(3) 0.8099(6) 0.0481(9) Uani 1 1 d . . . . .
C10 C 0.4490(3) 0.3994(2) 0.4414(5) 0.0395(8) Uani 1 1 d . . . . .
C16 C 0.0548(3) 0.3604(3) 0.0663(7) 0.0569(11) Uani 1 1 d . . . . .
H16A H 0.0732 0.3094 0.0265 0.085 Uiso 1 1 calc GR . . . .
H16B H -0.0143 0.3763 -0.0217 0.085 Uiso 1 1 calc GR . . . .
H16C H 0.0561 0.3542 0.1907 0.085 Uiso 1 1 calc GR . . . .
C17 C 0.0903(4) 0.4948(4) -0.0434(9) 0.0708(15) Uani 1 1 d . . . . .
H17A H 0.1055 0.5420 0.0376 0.106 Uiso 1 1 calc GR . . . .
H17B H 0.0158 0.4903 -0.1153 0.106 Uiso 1 1 calc GR . . . .
H17C H 0.1239 0.5003 -0.1288 0.106 Uiso 1 1 calc GR . . . .
N1 N 0.7833(3) 0.6335(3) 0.8931(8) 0.0716(13) Uani 1 1 d . . . . .
C9 C 0.5573(3) 0.3892(2) 0.5806(6) 0.0440(9) Uani 1 1 d . . . . .
H9 H 0.5781 0.3354 0.6163 0.053 Uiso 1 1 calc R . . . .
C6 C 0.7465(3) 0.5606(3) 0.8283(7) 0.0503(10) Uani 1 1 d . . . . .
C4 C 0.9447(5) 0.7054(5) 0.9728(13) 0.099(2) Uani 1 1 d . . . . .
H4A H 0.9536 0.6824 0.8649 0.119 Uiso 1 1 calc R . . . .
H4B H 1.0139 0.7159 1.0720 0.119 Uiso 1 1 calc R . . . .
C1 C 0.7219(4) 0.7093(3) 0.8442(10) 0.0727(15) Uani 1 1 d . . . . .
H1A H 0.6525 0.6980 0.7462 0.087 Uiso 1 1 calc R . . . .
H1B H 0.7137 0.7295 0.9552 0.087 Uiso 1 1 calc R . . . .
C3 C 0.8846(6) 0.7876(4) 0.9126(11) 0.0823(18) Uani 1 1 d . . . . .
H3A H 0.8861 0.8159 1.0240 0.099 Uiso 1 1 calc R . . . .
H3B H 0.9184 0.8222 0.8525 0.099 Uiso 1 1 calc R . . . .
C5 C 0.8908(4) 0.6458(4) 1.0419(10) 0.0795(17) Uani 1 1 d . . . . .
H5A H 0.8876 0.6657 1.1576 0.095 Uiso 1 1 calc R . . . .
H5B H 0.9287 0.5944 1.0699 0.095 Uiso 1 1 calc R . . . .
C2 C 0.7727(6) 0.7720(4) 0.7765(11) 0.090(2) Uani 1 1 d . . . . .
H2A H 0.7333 0.8226 0.7563 0.108 Uiso 1 1 calc R . . . .
H2B H 0.7711 0.7550 0.6551 0.108 Uiso 1 1 calc R . . . .

loop_
_atom_site_aniso_label
_atom_site_aniso_U_11
_atom_site_aniso_U_22
_atom_site_aniso_U_33
_atom_site_aniso_U_23
_atom_site_aniso_U_13
_atom_site_aniso_U_12
S1 0.0305(4) 0.0343(4) 0.0619(6) 0.0019(4) 0.0038(4) 0.0012(4)
N3 0.0352(16) 0.0532(19) 0.0541(19) 0.0052(15) 0.0078(15) -0.0021(14)
C13 0.0343(17) 0.0430(19) 0.0392(17) -0.0053(14) 0.0138(14) -0.0039(14)
O1 0.0505(19) 0.0410(17) 0.101(3) 0.0045(17) 0.0057(18) 0.0114(14)
N2 0.0302(15) 0.0442(19) 0.064(2) 0.0023(15) 0.0054(15) 0.0038(13)
C8 0.037(2) 0.0380(17) 0.051(2) 0.0014(15) 0.015(2) 0.0053(14)
C12 0.041(2) 0.0365(18) 0.051(2) -0.0044(15) 0.0161(17) -0.0097(15)
C14 0.042(2) 0.0413(19) 0.046(2) 0.0060(16) 0.0135(16) -0.0029(16)
C15 0.0375(19) 0.0386(19) 0.0472(19) 0.0018(15) 0.0135(16) -0.0074(15)
C11 0.0436(19) 0.0329(16) 0.0484(19) -0.0001(14) 0.0163(15) -0.0018(14)
C7 0.0337(18) 0.045(2) 0.056(2) 0.0021(17) 0.0090(17) 0.0068(16)
C10 0.0364(18) 0.0340(18) 0.0445(19) -0.0016(14) 0.0131(15) -0.0007(14)
C16 0.038(2) 0.063(3) 0.064(3) -0.004(2) 0.0152(19) -0.0096(18)
C17 0.045(2) 0.077(4) 0.072(3) 0.025(3) 0.006(2) 0.000(2)
N1 0.0406(19) 0.044(2) 0.099(3) 0.003(2) -0.002(2) -0.0018(16)
C9 0.039(2) 0.0351(18) 0.050(2) 0.0016(15) 0.0116(17) 0.0033(15)
C6 0.0278(17) 0.045(2) 0.063(3) 0.0012(18) 0.0041(17) -0.0029(15)
C4 0.060(4) 0.087(5) 0.128(6) -0.020(4) 0.019(4) -0.026(3)
C1 0.056(3) 0.053(3) 0.094(4) -0.007(3) 0.015(3) 0.001(2)
C3 0.080(4) 0.069(4) 0.089(4) -0.002(3) 0.026(3) -0.032(3)
C5 0.049(3) 0.062(3) 0.093(4) -0.009(3) -0.005(3) -0.009(2)
C2 0.088(5) 0.056(3) 0.094(5) 0.014(3) 0.005(4) -0.017(3)

loop_
_atom_type_symbol
_atom_type_description
_atom_type_scat_dispersion_real
_atom_type_scat_dispersion_imag
_atom_type_scat_source
C C 0.0033 0.0016 'International Tables Vol C Tables 4.2.6.8 and 6.1.1.4'
H H 0.0000 0.0000 'International Tables Vol C Tables 4.2.6.8 and 6.1.1.4'
N N 0.0061 0.0033 'International Tables Vol C Tables 4.2.6.8 and 6.1.1.4'
O O 0.0106 0.0060 'International Tables Vol C Tables 4.2.6.8 and 6.1.1.4'
S S 0.1246 0.1234 'International Tables Vol C Tables 4.2.6.8 and 6.1.1.4'

loop_
_geom_angle_atom_site_label_1
_geom_angle_atom_site_label_2
_geom_angle_atom_site_label_3
_geom_angle
_geom_angle_site_symmetry_1
_geom_angle_site_symmetry_3
_geom_angle_publ_flag
C8 S1 C6 89.0(2) . . ?
C13 N3 C16 120.8(4) . . ?
C13 N3 C17 120.6(4) . . ?
C16 N3 C17 118.5(4) . . ?
N3 C13 C12 121.1(3) . . ?
N3 C13 C14 121.5(4) . . ?
C12 C13 C14 117.4(3) . . ?
C6 N2 C7 111.4(4) . . ?
C7 C8 S1 108.5(3) . . ?
C9 C8 S1 128.3(3) . . ?
C9 C8 C7 123.0(4) . . ?
C13 C12 H12 119.7 . . ?
C11 C12 C13 120.5(3) . . ?
C11 C12 H12 119.7 . . ?
C13 C14 H14 119.7 . . ?
C15 C14 C13 120.7(4) . . ?
C15 C14 H14 119.7 . . ?
C14 C15 H15 118.9 . . ?
C14 C15 C10 122.1(4) . . ?
C10 C15 H15 118.9 . . ?
C12 C11 H11 118.7 . . ?
C12 C11 C10 122.7(4) . . ?
C10 C11 H11 118.7 . . ?
O1 C7 N2 123.7(4) . . ?
O1 C7 C8 122.4(4) . . ?
N2 C7 C8 113.9(4) . . ?
C15 C10 C11 116.5(4) . . ?
C15 C10 C9 124.6(3) . . ?
C11 C10 C9 119.0(3) . . ?
N3 C16 H16A 109.5 . . ?
N3 C16 H16B 109.5 . . ?
N3 C16 H16C 109.5 . . ?
H16A C16 H16B 109.5 . . ?
H16A C16 H16C 109.5 . . ?
H16B C16 H16C 109.5 . . ?
N3 C17 H17A 109.5 . . ?
N3 C17 H17B 109.5 . . ?
N3 C17 H17C 109.5 . . ?
H17A C17 H17B 109.5 . . ?
H17A C17 H17C 109.5 . . ?
H17B C17 H17C 109.5 . . ?
C6 N1 C1 125.0(4) . . ?
C6 N1 C5 122.1(4) . . ?
C1 N1 C5 112.6(4) . . ?
C8 C9 C10 129.2(4) . . ?
C8 C9 H9 115.4 . . ?
C10 C9 H9 115.4 . . ?
N2 C6 S1 117.1(3) . . ?
N2 C6 N1 123.7(4) . . ?
N1 C6 S1 119.2(3) . . ?
H4A C4 H4B 107.8 . . ?
C3 C4 H4A 109.0 . . ?
C3 C4 H4B 109.0 . . ?
C5 C4 H4A 109.0 . . ?
C5 C4 H4B 109.0 . . ?
C5 C4 C3 112.9(6) . . ?
N1 C1 H1A 109.4 . . ?
N1 C1 H1B 109.4 . . ?
H1A C1 H1B 108.0 . . ?
C2 C1 N1 111.4(5) . . ?
C2 C1 H1A 109.4 . . ?
C2 C1 H1B 109.4 . . ?
C4 C3 H3A 109.7 . . ?
C4 C3 H3B 109.7 . . ?
H3A C3 H3B 108.2 . . ?
C2 C3 C4 110.0(5) . . ?
C2 C3 H3A 109.7 . . ?
C2 C3 H3B 109.7 . . ?
N1 C5 H5A 110.0 . . ?
N1 C5 H5B 110.0 . . ?
C4 C5 N1 108.6(6) . . ?
C4 C5 H5A 110.0 . . ?
C4 C5 H5B 110.0 . . ?
H5A C5 H5B 108.4 . . ?
C1 C2 C3 112.8(5) . . ?
C1 C2 H2A 109.0 . . ?
C1 C2 H2B 109.0 . . ?
C3 C2 H2A 109.0 . . ?
C3 C2 H2B 109.0 . . ?
H2A C2 H2B 107.8 . . ?

loop_
_geom_bond_atom_site_label_1
_geom_bond_atom_site_label_2
_geom_bond_distance
_geom_bond_site_symmetry_2
_geom_bond_publ_flag
S1 C8 1.738(4) . ?
S1 C6 1.777(4) . ?
N3 C13 1.375(5) . ?
N3 C16 1.438(6) . ?
N3 C17 1.445(6) . ?
C13 C12 1.411(6) . ?
C13 C14 1.412(5) . ?
O1 C7 1.219(5) . ?
N2 C7 1.369(6) . ?
N2 C6 1.310(6) . ?
C8 C7 1.511(5) . ?
C8 C9 1.330(6) . ?
C12 H12 0.9300 . ?
C12 C11 1.368(6) . ?
C14 H14 0.9300 . ?
C14 C15 1.377(6) . ?
C15 H15 0.9300 . ?
C15 C10 1.398(5) . ?
C11 H11 0.9300 . ?
C11 C10 1.400(5) . ?
C10 C9 1.460(5) . ?
C16 H16A 0.9600 . ?
C16 H16B 0.9600 . ?
C16 H16C 0.9600 . ?
C17 H17A 0.9600 . ?
C17 H17B 0.9600 . ?
C17 H17C 0.9600 . ?
N1 C6 1.313(6) . ?
N1 C1 1.465(7) . ?
N1 C5 1.481(6) . ?
C9 H9 0.9300 . ?
C4 H4A 0.9700 . ?
C4 H4B 0.9700 . ?
C4 C3 1.550(11) . ?
C4 C5 1.462(10) . ?
C1 H1A 0.9700 . ?
C1 H1B 0.9700 . ?
C1 C2 1.463(9) . ?
C3 H3A 0.9700 . ?
C3 H3B 0.9700 . ?
C3 C2 1.502(9) . ?
C5 H5A 0.9700 . ?
C5 H5B 0.9700 . ?
C2 H2A 0.9700 . ?
C2 H2B 0.9700 . ?

loop_
_geom_torsion_atom_site_label_1
_geom_torsion_atom_site_label_2
_geom_torsion_atom_site_label_3
_geom_torsion_atom_site_label_4
_geom_torsion
_geom_torsion_site_symmetry_1
_geom_torsion_site_symmetry_2
_geom_torsion_site_symmetry_3
_geom_torsion_site_symmetry_4
_geom_torsion_publ_flag
S1 C8 C7 O1 179.9(5) . . . . ?
S1 C8 C7 N2 1.2(5) . . . . ?
S1 C8 C9 C10 4.9(8) . . . . ?
N3 C13 C12 C11 -177.3(4) . . . . ?
N3 C13 C14 C15 176.3(4) . . . . ?
C13 C12 C11 C10 1.4(6) . . . . ?
C13 C14 C15 C10 0.6(6) . . . . ?
C8 S1 C6 N2 3.9(4) . . . . ?
C8 S1 C6 N1 -175.4(5) . . . . ?
C12 C13 C14 C15 -3.4(6) . . . . ?
C12 C11 C10 C15 -4.1(6) . . . . ?
C12 C11 C10 C9 176.6(4) . . . . ?
C14 C13 C12 C11 2.4(6) . . . . ?
C14 C15 C10 C11 3.1(6) . . . . ?
C14 C15 C10 C9 -177.7(4) . . . . ?
C15 C10 C9 C8 20.0(7) . . . . ?
C11 C10 C9 C8 -160.8(5) . . . . ?
C7 N2 C6 S1 -3.8(6) . . . . ?
C7 N2 C6 N1 175.4(5) . . . . ?
C7 C8 C9 C10 178.5(4) . . . . ?
C16 N3 C13 C12 3.7(6) . . . . ?
C16 N3 C13 C14 -175.9(4) . . . . ?
C17 N3 C13 C12 -178.1(5) . . . . ?
C17 N3 C13 C14 2.2(7) . . . . ?
N1 C1 C2 C3 -53.7(9) . . . . ?
C9 C8 C7 O1 5.2(8) . . . . ?
C9 C8 C7 N2 -173.5(5) . . . . ?
C6 S1 C8 C7 -2.5(4) . . . . ?
C6 S1 C8 C9 171.8(5) . . . . ?
C6 N2 C7 O1 -177.1(5) . . . . ?
C6 N2 C7 C8 1.6(6) . . . . ?
C6 N1 C1 C2 -127.3(7) . . . . ?
C6 N1 C5 C4 126.4(7) . . . . ?
C4 C3 C2 C1 49.5(9) . . . . ?
C1 N1 C6 S1 8.4(9) . . . . ?
C1 N1 C6 N2 -170.9(6) . . . . ?
C1 N1 C5 C4 -59.5(8) . . . . ?
C3 C4 C5 N1 55.9(8) . . . . ?
C5 N1 C6 S1 -178.3(5) . . . . ?
C5 N1 C6 N2 2.4(10) . . . . ?
C5 N1 C1 C2 58.8(8) . . . . ?
C5 C4 C3 C2 -51.8(9) . . . . ?
